data_2004192
loop_
_publ_author_name
'Svensson, P. H.'
'Bengtsson-Kloo, L. A.'
'Stegemann, H.'

_publ_contact_author
;
  Dr. L. A. Bengtsson
 Chemical Center
 University of Lund
 P.O.124
 S - 22100 Lund
 Sweden
;
_publ_section_title
;
 (Hexamethylenetetramine)diiodomercury(II), HgI~2~.hmt
;
_journal_issue 11
_journal_name_full 'Acta Crystallographica Section C'
_journal_page_first 2289
_journal_page_last 2292
_journal_paper_doi 10.1107/S0108270195005567
_journal_volume 51
_journal_year 1995
_chemical_formula_moiety 'C6 H12 N4, Hg1 I2'
_chemical_formula_sum 'C6 H12 Hg I2 N4'
_chemical_formula_weight 594.59
_space_group_IT_number 62
_symmetry_cell_setting orthorhombic
_symmetry_space_group_name_Hall '-P 2ac 2n'
_symmetry_space_group_name_H-M 'P n m a'
_audit_creation_method 'from TEXRAY.INF file'
_cell_angle_alpha 90
_cell_angle_beta 90
_cell_angle_gamma 90
_cell_formula_units_Z 4
_cell_length_a 12.416(1)
_cell_length_b 6.391(1)
_cell_length_c 15.552(2)
_cell_measurement_reflns_used 25
_cell_measurement_temperature 295
_cell_measurement_theta_max 27.74
_cell_measurement_theta_min 16.56
_cell_volume 1234.1(3)
_computing_cell_refinement 'CELDIM CAD-4 software'
_computing_data_collection 'CAD-4 software (Enraf-Nonius, 1989)'
_computing_data_reduction 'PROCESS TEXSAN (Molecular Structure Corporation, 1993)'
_computing_publication_material TEXSAN
_computing_structure_refinement 'LS TEXSAN'
_computing_structure_solution 'SAPI91 (Fan, 1991)'
_diffrn_ambient_temperature 295
_diffrn_measurement_device CAD4
_diffrn_measurement_method '\w-2\q scans'
_diffrn_radiation_monochromator graphite
_diffrn_radiation_source 'X-ray tube'
_diffrn_radiation_type 'Mo K\a'
_diffrn_radiation_wavelength 0.7109
_diffrn_reflns_av_R_equivalents 0.00
_diffrn_reflns_limit_h_max 15
_diffrn_reflns_limit_h_min 0
_diffrn_reflns_limit_k_max 0
_diffrn_reflns_limit_k_min -8
_diffrn_reflns_limit_l_max 0
_diffrn_reflns_limit_l_min -19
_diffrn_reflns_number 1586
_diffrn_reflns_theta_max 27
_diffrn_reflns_theta_min 3
_diffrn_standards_decay_% 0.66
_diffrn_standards_interval_time 60
_diffrn_standards_number 1
_exptl_absorpt_coefficient_mu 17.478
_exptl_absorpt_correction_T_max 0.560
_exptl_absorpt_correction_T_min 0.467
_exptl_absorpt_correction_type analytical
_exptl_absorpt_process_details Tompa_analytical
_exptl_crystal_colour colourless
_exptl_crystal_density_diffrn 3.200
_exptl_crystal_description 'needle shaped'
_exptl_crystal_F_000 1048.00
_exptl_crystal_size_max 0.25
_exptl_crystal_size_mid 0.07
_exptl_crystal_size_min 0.06
_refine_diff_density_max 1.79
_refine_diff_density_min -1.25
_refine_ls_extinction_coef 2.28353
_refine_ls_extinction_method Zachariasen_(1968)_type_2_Gaussian_isotropic
_refine_ls_goodness_of_fit_obs 2.070
_refine_ls_matrix_type full
_refine_ls_number_parameters 71
_refine_ls_number_reflns 864
_refine_ls_number_restraints 0
_refine_ls_R_factor_obs 0.0335
_refine_ls_shift/esd_max 0.00
_refine_ls_structure_factor_coef F
_refine_ls_weighting_details 'w = 1/[\s^2^(F)]'
_refine_ls_weighting_scheme calc
_refine_ls_wR_factor_obs 0.0344
_reflns_number_observed 864
_reflns_number_total 1586
_reflns_observed_criterion I>3\s(I)'
_cod_data_source_file na1153.cif
_cod_data_source_block global
_cod_depositor_comments
;
The following automatic conversions were performed:

'_refine_ls_weighting_scheme' value '1/[\s^2^(F)]' was changed to
'calc'. New tag '_refine_ls_weighting_details' was created. The value
of the new tag was set to 'w = 1/[\s^2^(F)]'.

Automatic conversion script
Id: cif_fix_values 3143 2015-03-26 13:38:13Z robertas 
;
_cod_original_cell_volume 1234.1(2)
_cod_original_formula_sum 'C6 H12 I2 Hg1 N4'
_cod_database_code 2004192

loop_
_symmetry_equiv_pos_as_xyz
'   +x,   +y,   +z'
1/2+x,1/2-y,1/2-z
'   -x,1/2+y,   -z'
'1/2-x,   -y,1/2+z'
'   -x,   -y,   -z'
1/2-x,1/2+y,1/2+z
'   +x,1/2-y,   +z'
'1/2+x,   +y,1/2-z'

loop_
_atom_site_aniso_label
_atom_site_aniso_U_11
_atom_site_aniso_U_22
_atom_site_aniso_U_33
_atom_site_aniso_U_12
_atom_site_aniso_U_13
_atom_site_aniso_U_23
Hg 0.0355(4) 0.0269(3) 0.0405(4) 0.0000 -0.0056(4) 0.0000
I1 0.0430(8) 0.0850(10) 0.0548(9) 0.0000 0.0089(7) -0.0001
I2 0.0538(9) 0.0503(10) 0.0361(7) 0.0000 -0.0135(7) -0.0001
N1 0.026(5) 0.013(5) 0.034(5) 0.003(4) -0.007(4) 0.004(4)
N2 0.022(7) 0.036(9) 0.040(10) 0.0000 0.008(8) -0.0001
N3 0.044(9) 0.040(10) 0.034(10) 0.0000 -0.015(8) 0.0000
C1 0.027(7) 0.025(7) 0.060(10) -0.004(6) 0.008(6) 0.008(7)
C2 0.030(10) 0.020(10) 0.08(2) 0.0000 -0.020(10) -0.0001
C3 0.046(7) 0.023(7) 0.023(7) 0.006(6) -0.018(5) -0.001(6)
C4 0.025(9) 0.008(8) 0.060(10) 0.0000 0.000(10) 0.0000

loop_
_atom_site_label
_atom_site_fract_x
_atom_site_fract_y
_atom_site_fract_z
_atom_site_B_iso_or_equiv
_atom_site_thermal_displace_type
_atom_site_type_symbol
Hg 0.74589(6) 0.2500 0.21052(5) 2.71(3) Bequiv Hg
I1 0.8707(1) 0.2500 0.0743(1) 4.80(8) Bequiv I
I2 0.7276(1) 0.2500 0.37955(8) 3.69(7) Bequiv I
N1 0.6251(7) 0.559(1) 0.1789(6) 1.9(4) Bequiv N
N2 0.461(1) 0.7500 0.212(1) 2.7(7) Bequiv N
N3 0.534(1) 0.7500 0.0651(9) 3.0(8) Bequiv N
C1 0.5240(9) 0.562(2) 0.2331(8) 3.0(7) Bequiv C
C2 0.434(1) 0.7500 0.121(1) 3(1) Bequiv C
C3 0.5977(9) 0.564(2) 0.0858(7) 2.4(6) Bequiv C
C4 0.691(1) 0.7500 0.202(1) 2.5(8) Bequiv C

loop_
_atom_type_symbol
_atom_type_scat_dispersion_real
_atom_type_scat_dispersion_imag
_atom_type_scat_source
C 0.003 0.002 'International Tables'
N 0.006 0.003 'International Tables'
H 0.000 0.000 'International Tables'
Hg -2.389 9.227 'International Tables'
I -0.474 1.812 'International Tables'

loop_
_geom_angle_atom_site_label_1
_geom_angle_atom_site_label_2
_geom_angle_atom_site_label_3
_geom_angle
_geom_angle_publ_flag
I1 Hg I2 148.75(6) yes
I1 Hg N1 101.1(2) yes
I2 Hg N1 98.2(2) yes
C1 N1 C3 110.7(9) yes
C1 N1 C4 108.0(10) yes
C3 N1 C4 109.0(10) yes
Hg N1 C1 113.2(7) yes
Hg N1 C3 109.9(7) yes
Hg N1 C4 105.3(6) yes
C1 N2 C2 110.2(10) yes
C2 N3 C3 108.4(9) yes
N1 C1 N2 108.9(10) yes
N2 C2 N3 111.0(10) yes
N1 C3 N3 110.0(10) yes

loop_
_geom_bond_atom_site_label_1
_geom_bond_atom_site_label_2
_geom_bond_distance
_geom_bond_publ_flag
Hg I1 2.625(2) yes
Hg I2 2.638(2) yes
Hg N1 2.530(9) yes
N1 C1 1.510(10) yes
N1 C3 1.490(10) yes
N1 C4 1.510(10) yes
N2 C1 1.470(10) yes
N2 C2 1.45(2) yes
N3 C2 1.52(2) yes
N3 C3 1.460(10) yes
